data_7046312
loop_
_publ_author_name
'Nikolaeva, Yu A.'
'Balueva, A. S.'
'Khafizov, A. A.'
'Strelnik, I. D.'
'Gerasimova, T. P.'
'Katsyuba, S. A.'
'Litvinov, I. A.'
'Musina, E. I.'
'Karasik, A. A.'
'Sinyashin, O. G.'

_publ_section_title
;
 The first representatives of tetranuclear gold(i) complexes of
 P,N-containing cyclophanes.
;
_journal_issue 23
_journal_name_full 'Dalton transactions (Cambridge, England : 2003)'
_journal_page_first 7715
_journal_page_last 7720
_journal_paper_doi 10.1039/c8dt01073k
_journal_volume 47
_journal_year 2018
_chemical_formula_sum 'C78 H106 Au4 Cl4 N14 O6 P4 S2'
_chemical_formula_weight 2453.43
_space_group_crystal_system monoclinic
_space_group_IT_number 15
_space_group_name_Hall '-C 2yc'
_space_group_name_H-M_alt 'C 1 2/c 1'
_symmetry_space_group_name_Hall '-C 2yc'
_symmetry_space_group_name_H-M 'C 1 2/c 1'
_atom_sites_solution_hydrogens geom
_atom_sites_solution_primary dual
_atom_sites_solution_secondary difmap
_audit_creation_method SHELXL-2016/6
_audit_update_record
;
2018-03-14 deposited with the CCDC.
2018-05-11 downloaded from the CCDC.
;
_cell_angle_alpha 90
_cell_angle_beta 102.042(2)
_cell_angle_gamma 90
_cell_formula_units_Z 4
_cell_length_a 31.5754(6)
_cell_length_b 9.8714(2)
_cell_length_c 28.6481(5)
_cell_measurement_reflns_used 19329
_cell_measurement_temperature 130(2)
_cell_measurement_theta_max 31.9130
_cell_measurement_theta_min 2.1660
_cell_volume 8732.9(3)
_computing_cell_refinement 'CrysAlisPro 1.171.38.43 (Rigaku OD, 2015)'
_computing_data_collection 'CrysAlisPro 1.171.38.43 (Rigaku OD, 2015)'
_computing_data_reduction 'CrysAlisPro 1.171.38.43 (Rigaku OD, 2015)'
_computing_molecular_graphics
;
 ORTEP3 for Windows
 L. J. Farrugia, J. Appl. Crystallogr. 1997, 30, 565.
 or
 DIAMOND Version 3.2k
 K. Brandenburg, Crystal Impact GbR, Bonn, Germany
;
_computing_publication_material
;
 WINGX
 L.J. Farrugia,
 J. Appl. Cryst., 2012, 45, 849-854.
;
_computing_structure_refinement 'SHELXL-2016/6 (Sheldrick, 2016)'
_computing_structure_solution SHELXT-2014-5
_diffrn_ambient_temperature 130(2)
_diffrn_detector_area_resol_mean 16.3560
_diffrn_measured_fraction_theta_full 0.999
_diffrn_measured_fraction_theta_max 0.941
_diffrn_measurement_device_type 'Xcalibur, Sapphire3, Gemini'
_diffrn_measurement_method '\w scans'
_diffrn_radiation_type MoK\a
_diffrn_radiation_wavelength 0.71073
_diffrn_reflns_av_R_equivalents 0.0414
_diffrn_reflns_av_unetI/netI 0.0415
_diffrn_reflns_Laue_measured_fraction_full 0.999
_diffrn_reflns_Laue_measured_fraction_max 0.941
_diffrn_reflns_limit_h_max 46
_diffrn_reflns_limit_h_min -45
_diffrn_reflns_limit_k_max 14
_diffrn_reflns_limit_k_min -14
_diffrn_reflns_limit_l_max 42
_diffrn_reflns_limit_l_min -37
_diffrn_reflns_number 58404
_diffrn_reflns_point_group_measured_fraction_full 0.999
_diffrn_reflns_point_group_measured_fraction_max 0.941
_diffrn_reflns_theta_full 30.510
_diffrn_reflns_theta_max 32.014
_diffrn_reflns_theta_min 2.166
_diffrn_source 'fine-focus sealed X-ray tube'
_exptl_absorpt_coefficient_mu 7.001
_exptl_absorpt_correction_T_max 1.00000
_exptl_absorpt_correction_T_min 0.80677
_exptl_absorpt_correction_type multi-scan
_exptl_absorpt_process_details
;
CrysAlisPro 1.171.38.43 (Rigaku Oxford Diffraction, 2015)
Empirical absorption correction using spherical harmonics,
 implemented in SCALE3 ABSPACK scaling algorithm.
;
_exptl_crystal_colour 'clear colourless'
_exptl_crystal_density_diffrn 1.866
_exptl_crystal_description prism
_exptl_crystal_F_000 4784
_exptl_crystal_size_max 0.30
_exptl_crystal_size_mid 0.20
_exptl_crystal_size_min 0.20
_refine_diff_density_max 1.473
_refine_diff_density_min -1.102
_refine_diff_density_rms 0.147
_refine_ls_extinction_method none
_refine_ls_goodness_of_fit_ref 1.052
_refine_ls_hydrogen_treatment constr
_refine_ls_matrix_type full
_refine_ls_number_parameters 509
_refine_ls_number_reflns 14320
_refine_ls_number_restraints 183
_refine_ls_restrained_S_all 1.059
_refine_ls_R_factor_all 0.0527
_refine_ls_R_factor_gt 0.0359
_refine_ls_shift/su_max 0.002
_refine_ls_shift/su_mean 0.000
_refine_ls_structure_factor_coef Fsqd
_refine_ls_weighting_details 'w=1/[\s^2^(Fo^2^)+(0.0227P)^2^+31.8356P] where P=(Fo^2^+2Fc^2^)/3'
_refine_ls_weighting_scheme calc
_refine_ls_wR_factor_gt 0.0674
_refine_ls_wR_factor_ref 0.0736
_reflns_Friedel_coverage 0.000
_reflns_number_gt 11445
_reflns_number_total 14320
_reflns_threshold_expression 'I > 2\s(I)'
_cod_data_source_file c8dt01073k2.cif
_cod_data_source_block x2682fin
_cod_depositor_comments 'Adding full bibliography for 7046312--7046313.cif.'
_cod_database_code 7046312
_shelx_shelxl_version_number 2016
_shelx_space_group_comment
;
The symmetry employed for this shelxl refinement is uniquely defined
by the following loop, which should always be used as a source of
symmetry information in preference to the above space-group names.
They are only intended as comments.
;

loop_
_space_group_symop_operation_xyz
'x, y, z'
'-x, y, -z+1/2'
'x+1/2, y+1/2, z'
'-x+1/2, y+1/2, -z+1/2'
'-x, -y, -z'
'x, -y, z-1/2'
'-x+1/2, -y+1/2, -z'
'x+1/2, -y+1/2, z-1/2'

loop_
_atom_site_label
_atom_site_type_symbol
_atom_site_fract_x
_atom_site_fract_y
_atom_site_fract_z
_atom_site_U_iso_or_equiv
_atom_site_adp_type
_atom_site_occupancy
_atom_site_site_symmetry_order
_atom_site_calc_flag
_atom_site_refinement_flags_posn
_atom_site_refinement_flags_adp
_atom_site_refinement_flags_occupancy
_atom_site_disorder_assembly
_atom_site_disorder_group
Au1 Au 0.23330(2) 0.45548(2) 0.58282(2) 0.02562(4) Uani 1 1 d . . . . .
Au2 Au 0.06763(2) 0.27138(2) 0.40684(2) 0.02560(4) Uani 1 1 d . . . . .
Cl1 Cl 0.30041(3) 0.40523(11) 0.56899(3) 0.0328(2) Uani 1 1 d . . . . .
Cl2 Cl 0.05184(4) 0.21767(12) 0.32746(4) 0.0409(3) Uani 1 1 d . . . . .
S1 S 0.22821(4) 0.70798(11) 0.37187(4) 0.0323(2) Uani 1 1 d . . . . .
P1 P 0.16865(3) 0.49401(10) 0.59900(3) 0.02461(19) Uani 1 1 d . . . . .
P2 P 0.08104(3) 0.32410(10) 0.48429(3) 0.02319(19) Uani 1 1 d . . . . .
N1 N 0.11838(10) 0.5809(3) 0.51158(11) 0.0243(6) Uani 1 1 d . . . . .
N2 N 0.14165(10) 0.2329(3) 0.56368(11) 0.0234(6) Uani 1 1 d . . . . .
N3 N 0.15388(12) 0.5685(4) 0.75197(11) 0.0336(8) Uani 1 1 d . . . . .
N4 N -0.02343(13) 0.1443(5) 0.55777(15) 0.0527(11) Uani 1 1 d . . . . .
C1 C 0.07756(12) 0.5096(4) 0.49679(14) 0.0260(8) Uani 1 1 d . . . . .
H1A H 0.061027 0.553851 0.467612 0.031 Uiso 1 1 calc R U . . .
H1B H 0.060699 0.520875 0.522042 0.031 Uiso 1 1 calc R U . . .
C2 C 0.13198(13) 0.6155(4) 0.56149(12) 0.0262(8) Uani 1 1 d . . . . .
H2A H 0.105785 0.625879 0.575055 0.031 Uiso 1 1 calc R U . . .
H2B H 0.146593 0.704675 0.563731 0.031 Uiso 1 1 calc R U . . .
C3 C 0.13550(12) 0.3379(4) 0.59769(13) 0.0246(7) Uani 1 1 d . . . . .
H3A H 0.141798 0.297680 0.630058 0.030 Uiso 1 1 calc R U . . .
H3B H 0.104587 0.364435 0.590497 0.030 Uiso 1 1 calc R U . . .
C4 C 0.13619(12) 0.2733(4) 0.51419(13) 0.0234(7) Uani 1 1 d . . . . .
H4A H 0.145304 0.196986 0.496131 0.028 Uiso 1 1 calc R U . . .
H4B H 0.155994 0.349968 0.512409 0.028 Uiso 1 1 calc R U . . .
C5 C 0.14253(12) 0.6197(4) 0.47855(13) 0.0221(7) Uani 1 1 d . . . . .
C6 C 0.13079(13) 0.5762(4) 0.43128(13) 0.0268(8) Uani 1 1 d . . . . .
H6 H 0.105221 0.523846 0.421519 0.032 Uiso 1 1 calc R U . . .
C7 C 0.15577(13) 0.6080(4) 0.39822(13) 0.0283(8) Uani 1 1 d . . . . .
H7 H 0.147786 0.574327 0.366527 0.034 Uiso 1 1 calc R U . . .
C8 C 0.19203(13) 0.6880(4) 0.41113(13) 0.0260(8) Uani 1 1 d . . . . .
C9 C 0.20276(12) 0.7385(4) 0.45728(13) 0.0267(8) Uani 1 1 d . . . . .
H9 H 0.226598 0.798672 0.465882 0.032 Uiso 1 1 calc R U . . .
C10 C 0.17912(12) 0.7023(4) 0.49085(13) 0.0252(8) Uani 1 1 d . . . . .
H10 H 0.187860 0.733955 0.522725 0.030 Uiso 1 1 calc R U . . .
C11 C 0.26455(12) 0.5727(4) 0.39138(13) 0.0247(7) Uani 1 1 d . . . . .
C12 C 0.29703(13) 0.5468(4) 0.36662(14) 0.0285(8) Uani 1 1 d . . . . .
H12 H 0.298741 0.600152 0.339482 0.034 Uiso 1 1 calc R U . . .
C13 C 0.32697(13) 0.4447(4) 0.38066(14) 0.0278(8) Uani 1 1 d . . . . .
H13 H 0.349079 0.429723 0.363269 0.033 Uiso 1 1 calc R U . . .
C14 C 0.32515(11) 0.3634(4) 0.42004(12) 0.0225(7) Uani 1 1 d . . . . .
C15 C 0.29173(12) 0.3864(4) 0.44361(13) 0.0235(7) Uani 1 1 d . . . . .
H15 H 0.289024 0.330333 0.469783 0.028 Uiso 1 1 calc R U . . .
C16 C 0.26214(12) 0.4901(4) 0.42959(14) 0.0261(8) Uani 1 1 d . . . . .
H16 H 0.239761 0.504521 0.446653 0.031 Uiso 1 1 calc R U . . .
C17 C 0.16806(14) 0.5682(4) 0.65680(13) 0.0303(9) Uani 1 1 d . . . . .
H17A H 0.172283 0.667198 0.654541 0.036 Uiso 1 1 calc R U . . .
H17B H 0.138965 0.553823 0.663734 0.036 Uiso 1 1 calc R U . . .
C18 C 0.20134(14) 0.5153(5) 0.69861(14) 0.0351(9) Uani 1 1 d . . . . .
H18A H 0.199157 0.415420 0.700068 0.042 Uiso 1 1 calc R U . . .
H18B H 0.230756 0.538465 0.694202 0.042 Uiso 1 1 calc R U . . .
C19 C 0.19430(14) 0.5757(4) 0.74446(14) 0.0319(9) Uani 1 1 d . . . . .
C20 C 0.22770(15) 0.6352(5) 0.77754(14) 0.0363(10) Uani 1 1 d . . . . .
H20 H 0.255998 0.641170 0.771211 0.044 Uiso 1 1 calc R U . . .
C21 C 0.21931(16) 0.6853(5) 0.81942(15) 0.0399(11) Uani 1 1 d . . . . .
H21 H 0.241849 0.724609 0.842660 0.048 Uiso 1 1 calc R U . . .
C22 C 0.17826(17) 0.6779(5) 0.82722(15) 0.0395(11) Uani 1 1 d . . . . .
H22 H 0.171670 0.712663 0.855799 0.047 Uiso 1 1 calc R U . . .
C23 C 0.14666(16) 0.6194(5) 0.79311(14) 0.0376(10) Uani 1 1 d . . . . .
H23 H 0.118132 0.614532 0.798847 0.045 Uiso 1 1 calc R U . . .
C24 C 0.04346(12) 0.2421(4) 0.51604(13) 0.0265(8) Uani 1 1 d . . . . .
H24A H 0.056547 0.156527 0.530264 0.032 Uiso 1 1 calc R U . . .
H24B H 0.039156 0.301707 0.542457 0.032 Uiso 1 1 calc R U . . .
C25 C 0.00012(13) 0.2114(5) 0.48462(15) 0.0385(10) Uani 1 1 d . . . . .
H25A H -0.011490 0.295809 0.468069 0.046 Uiso 1 1 calc R U . . .
H25B H 0.004388 0.145723 0.459910 0.046 Uiso 1 1 calc R U . . .
C26 C -0.03303(13) 0.1553(4) 0.50999(16) 0.0344(9) Uani 1 1 d . . . . .
C27 C -0.07279(14) 0.1182(4) 0.48357(17) 0.0376(10) Uani 1 1 d . . . . .
H27 H -0.078939 0.126107 0.449775 0.045 Uiso 1 1 calc R U . . .
C28 C -0.10346(15) 0.0696(4) 0.5068(2) 0.0492(14) Uani 1 1 d . . . . .
H28 H -0.131152 0.044062 0.489009 0.059 Uiso 1 1 calc R U . . .
C29 C -0.09459(16) 0.0577(5) 0.5549(2) 0.0487(13) Uani 1 1 d . . . . .
H29 H -0.115793 0.025027 0.571219 0.058 Uiso 1 1 calc R U . . .
C30 C -0.05418(17) 0.0942(6) 0.5794(2) 0.0512(13) Uani 1 1 d . . . . .
H30 H -0.047503 0.083657 0.613068 0.061 Uiso 1 1 calc R U . . .
O1 O 0.1645(3) 0.2027(10) 0.7188(3) 0.059(3) Uiso 0.572(13) 1 d D . P A 1
N5 N 0.1389(3) 0.1248(8) 0.7832(3) 0.0388(13) Uiso 0.572(13) 1 d D . P A 1
C31 C 0.1646(4) 0.0044(12) 0.7876(5) 0.085(4) Uiso 0.572(13) 1 d D . P A 1
H31A H 0.181622 0.003237 0.762644 0.127 Uiso 0.572(13) 1 calc R U P A 1
H31B H 0.145588 -0.075106 0.784075 0.127 Uiso 0.572(13) 1 calc R U P A 1
H31C H 0.184142 0.002411 0.819018 0.127 Uiso 0.572(13) 1 calc R U P A 1
C32 C 0.1125(4) 0.1401(12) 0.8172(3) 0.060(3) Uiso 0.572(13) 1 d D . P A 1
H32A H 0.130545 0.166328 0.847984 0.090 Uiso 0.572(13) 1 calc R U P A 1
H32B H 0.097993 0.054129 0.820631 0.090 Uiso 0.572(13) 1 calc R U P A 1
H32C H 0.090812 0.210455 0.806367 0.090 Uiso 0.572(13) 1 calc R U P A 1
C33 C 0.1430(4) 0.2128(13) 0.7498(4) 0.0448(11) Uiso 0.572(13) 1 d D . P A 1
H33 H 0.127270 0.294807 0.749661 0.054 Uiso 0.572(13) 1 calc R U P A 1
O1F O 0.1526(4) 0.2251(12) 0.7111(4) 0.056(3) Uiso 0.428(13) 1 d D . P A 2
N5F N 0.1457(3) 0.0967(10) 0.7736(4) 0.0388(13) Uiso 0.428(13) 1 d D . P A 2
C31F C 0.1614(5) -0.0238(14) 0.7562(6) 0.069(5) Uiso 0.428(13) 1 d D . P A 2
H31D H 0.163265 -0.011239 0.722808 0.104 Uiso 0.428(13) 1 calc R U P A 2
H31E H 0.141527 -0.098581 0.758623 0.104 Uiso 0.428(13) 1 calc R U P A 2
H31F H 0.190152 -0.044847 0.775321 0.104 Uiso 0.428(13) 1 calc R U P A 2
C32F C 0.1326(5) 0.0865(15) 0.8190(4) 0.055(4) Uiso 0.428(13) 1 d D . P A 2
H32D H 0.114897 0.165351 0.823265 0.082 Uiso 0.428(13) 1 calc R U P A 2
H32E H 0.158311 0.083547 0.844911 0.082 Uiso 0.428(13) 1 calc R U P A 2
H32F H 0.115572 0.003627 0.819597 0.082 Uiso 0.428(13) 1 calc R U P A 2
C33F C 0.1430(5) 0.2128(16) 0.7503(5) 0.0448(11) Uiso 0.428(13) 1 d D . P A 2
H33F H 0.133248 0.290458 0.764577 0.054 Uiso 0.428(13) 1 calc R U P A 2
O2 O 0.0495(2) 0.5175(7) 0.6057(3) 0.052(2) Uiso 0.502(10) 1 d D . P B 1
N6 N 0.0129(3) 0.4522(9) 0.6626(3) 0.0328(11) Uiso 0.502(10) 1 d D . P B 1
C34 C 0.0438(4) 0.4950(15) 0.7042(4) 0.0506(18) Uiso 0.502(10) 1 d D . P B 1
H34A H 0.032421 0.574135 0.718238 0.076 Uiso 0.502(10) 1 calc R U P B 1
H34B H 0.071068 0.519069 0.695109 0.076 Uiso 0.502(10) 1 calc R U P B 1
H34C H 0.048837 0.421203 0.727535 0.076 Uiso 0.502(10) 1 calc R U P B 1
C35 C -0.0272(3) 0.3978(11) 0.6721(4) 0.043(3) Uiso 0.502(10) 1 d D . P B 1
H35A H -0.042989 0.469614 0.684784 0.064 Uiso 0.502(10) 1 calc R U P B 1
H35B H -0.020643 0.324215 0.695423 0.064 Uiso 0.502(10) 1 calc R U P B 1
H35C H -0.045015 0.362815 0.642348 0.064 Uiso 0.502(10) 1 calc R U P B 1
C36 C 0.0185(3) 0.4674(9) 0.6186(3) 0.038(2) Uiso 0.502(10) 1 d D . P B 1
H36 H -0.004241 0.435459 0.594009 0.046 Uiso 0.502(10) 1 calc R U P B 1
O2F O 0.0192(2) 0.4985(7) 0.5826(2) 0.043(2) Uiso 0.498(10) 1 d D . P B 2
N6F N 0.0182(3) 0.4803(9) 0.6615(3) 0.0328(11) Uiso 0.498(10) 1 d D . P B 2
C34F C -0.0213(3) 0.4047(11) 0.6548(4) 0.048(3) Uiso 0.498(10) 1 d D . P B 2
H34D H -0.044141 0.461671 0.662906 0.072 Uiso 0.498(10) 1 calc R U P B 2
H34E H -0.017016 0.324815 0.675614 0.072 Uiso 0.498(10) 1 calc R U P B 2
H34F H -0.029711 0.375814 0.621465 0.072 Uiso 0.498(10) 1 calc R U P B 2
C35F C 0.0392(5) 0.5178(15) 0.7091(4) 0.0506(18) Uiso 0.498(10) 1 d D . P B 2
H35D H 0.065725 0.568378 0.708161 0.076 Uiso 0.498(10) 1 calc R U P B 2
H35E H 0.046513 0.436032 0.728482 0.076 Uiso 0.498(10) 1 calc R U P B 2
H35F H 0.019699 0.574740 0.723157 0.076 Uiso 0.498(10) 1 calc R U P B 2
C36F C 0.0336(3) 0.5207(9) 0.6244(3) 0.037(2) Uiso 0.498(10) 1 d D . P B 2
H36F H 0.059277 0.573848 0.631448 0.045 Uiso 0.498(10) 1 calc R U P B 2
O3 O 0.0826(3) -0.1823(11) 0.6295(3) 0.065(2) Uiso 0.408(9) 1 d D . P C 1
N7 N 0.0564(5) -0.0193(13) 0.6733(5) 0.065(2) Uiso 0.408(9) 1 d D . P C 1
C37 C 0.0623(5) 0.0821(16) 0.6407(5) 0.065(2) Uiso 0.408(9) 1 d D . P C 1
H37A H 0.035224 0.132335 0.630373 0.098 Uiso 0.408(9) 1 calc R U P C 1
H37B H 0.070657 0.040170 0.612963 0.098 Uiso 0.408(9) 1 calc R U P C 1
H37C H 0.085175 0.144297 0.656155 0.098 Uiso 0.408(9) 1 calc R U P C 1
C38 C 0.0364(5) 0.0255(17) 0.7121(5) 0.065(2) Uiso 0.408(9) 1 d D . P C 1
H38A H 0.048854 0.112601 0.724421 0.098 Uiso 0.408(9) 1 calc R U P C 1
H38B H 0.041637 -0.041888 0.737804 0.098 Uiso 0.408(9) 1 calc R U P C 1
H38C H 0.005104 0.035967 0.700247 0.098 Uiso 0.408(9) 1 calc R U P C 1
C39 C 0.0660(4) -0.1416(14) 0.6630(5) 0.065(2) Uiso 0.408(9) 1 d D . P C 1
H39 H 0.059418 -0.210108 0.683700 0.078 Uiso 0.408(9) 1 calc R U P C 1
O3F O 0.0612(5) 0.1749(15) 0.6461(5) 0.052(3) Uiso 0.242(8) 1 d D . P D 2
N7F N 0.0615(6) -0.0337(17) 0.6739(6) 0.052(3) Uiso 0.242(8) 1 d D . P D 2
C37F C 0.0678(7) -0.083(2) 0.6301(6) 0.052(3) Uiso 0.242(8) 1 d D . P D 2
H37D H 0.070233 -0.181573 0.631492 0.078 Uiso 0.242(8) 1 calc R U P D 2
H37E H 0.043122 -0.056765 0.604838 0.078 Uiso 0.242(8) 1 calc R U P D 2
H37F H 0.094410 -0.043856 0.623286 0.078 Uiso 0.242(8) 1 calc R U P D 2
C38F C 0.0614(7) -0.120(2) 0.7147(7) 0.052(3) Uiso 0.242(8) 1 d D . P D 2
H38D H 0.064669 -0.215099 0.705797 0.078 Uiso 0.242(8) 1 calc R U P D 2
H38E H 0.085502 -0.095307 0.740794 0.078 Uiso 0.242(8) 1 calc R U P D 2
H38F H 0.033992 -0.109522 0.725267 0.078 Uiso 0.242(8) 1 calc R U P D 2
C39F C 0.0573(5) 0.0995(16) 0.6795(6) 0.052(3) Uiso 0.242(8) 1 d D . P D 2
H39F H 0.051529 0.135473 0.708301 0.062 Uiso 0.242(8) 1 calc R U P D 2
O3G O 0.0190(4) 0.1559(13) 0.7336(4) 0.072(3) Uiso 0.350(8) 1 d D . P E 3
N7G N 0.0499(5) 0.0140(15) 0.6891(5) 0.072(3) Uiso 0.350(8) 1 d D . P E 3
C37G C 0.0512(7) 0.1217(18) 0.6590(7) 0.072(3) Uiso 0.350(8) 1 d D . P E 3
H37G H 0.064222 0.092790 0.632499 0.108 Uiso 0.350(8) 1 calc R U P E 3
H37H H 0.021669 0.154270 0.646542 0.108 Uiso 0.350(8) 1 calc R U P E 3
H37I H 0.068530 0.194790 0.676660 0.108 Uiso 0.350(8) 1 calc R U P E 3
C38G C 0.0672(6) -0.1188(16) 0.6878(7) 0.072(3) Uiso 0.350(8) 1 d D . P E 3
H38G H 0.078973 -0.129239 0.658975 0.108 Uiso 0.350(8) 1 calc R U P E 3
H38H H 0.090326 -0.132914 0.716075 0.108 Uiso 0.350(8) 1 calc R U P E 3
H38I H 0.044227 -0.185719 0.687579 0.108 Uiso 0.350(8) 1 calc R U P E 3
C39G C 0.0323(5) 0.0449(17) 0.7270(6) 0.072(3) Uiso 0.350(8) 1 d D . P E 3
H39G H 0.030302 -0.024473 0.749466 0.086 Uiso 0.350(8) 1 calc R U P E 3

loop_
_atom_site_aniso_label
_atom_site_aniso_U_11
_atom_site_aniso_U_22
_atom_site_aniso_U_33
_atom_site_aniso_U_23
_atom_site_aniso_U_13
_atom_site_aniso_U_12
Au1 0.02583(7) 0.02834(8) 0.02238(7) 0.00115(6) 0.00431(5) -0.00398(6)
Au2 0.02606(7) 0.02653(7) 0.02321(7) -0.00179(6) 0.00282(5) -0.00058(6)
Cl1 0.0275(5) 0.0403(6) 0.0317(5) 0.0053(4) 0.0086(4) -0.0016(4)
Cl2 0.0485(7) 0.0482(7) 0.0253(5) -0.0071(4) 0.0057(4) -0.0035(5)
S1 0.0328(5) 0.0323(6) 0.0338(5) 0.0128(4) 0.0112(4) 0.0072(4)
P1 0.0273(5) 0.0255(5) 0.0204(4) -0.0017(4) 0.0036(4) -0.0021(4)
P2 0.0228(5) 0.0236(5) 0.0226(4) -0.0002(4) 0.0033(4) -0.0005(4)
N1 0.0276(17) 0.0230(16) 0.0221(15) 0.0014(12) 0.0047(12) -0.0012(12)
N2 0.0243(16) 0.0240(16) 0.0223(15) 0.0027(12) 0.0059(12) 0.0015(12)
N3 0.035(2) 0.043(2) 0.0230(16) -0.0021(14) 0.0067(14) -0.0036(16)
N4 0.034(2) 0.078(3) 0.048(2) -0.002(2) 0.0144(19) -0.017(2)
C1 0.0255(19) 0.0241(19) 0.0283(18) 0.0015(15) 0.0055(15) 0.0017(15)
C2 0.032(2) 0.0242(19) 0.0219(17) -0.0023(14) 0.0047(15) -0.0017(15)
C3 0.0263(19) 0.0241(19) 0.0241(17) 0.0019(14) 0.0066(14) -0.0012(14)
C4 0.0224(18) 0.0232(18) 0.0237(17) 0.0009(14) 0.0025(14) -0.0008(14)
C5 0.0236(18) 0.0175(17) 0.0239(17) 0.0043(13) 0.0020(14) 0.0049(13)
C6 0.027(2) 0.0243(19) 0.0268(18) -0.0007(15) 0.0013(15) -0.0017(15)
C7 0.032(2) 0.028(2) 0.0228(18) 0.0004(15) 0.0010(15) 0.0039(16)
C8 0.028(2) 0.0232(18) 0.0275(18) 0.0066(15) 0.0077(15) 0.0055(15)
C9 0.0239(19) 0.0233(19) 0.0294(19) 0.0037(15) -0.0024(15) 0.0005(14)
C10 0.0238(18) 0.025(2) 0.0252(18) 0.0005(14) 0.0021(14) 0.0018(14)
C11 0.0257(19) 0.0240(19) 0.0234(17) 0.0013(14) 0.0027(14) 0.0024(14)
C12 0.029(2) 0.031(2) 0.0260(18) 0.0096(16) 0.0067(15) -0.0001(16)
C13 0.0253(19) 0.029(2) 0.0302(19) 0.0049(16) 0.0093(15) 0.0027(15)
C14 0.0189(17) 0.0251(18) 0.0232(17) -0.0017(14) 0.0037(13) -0.0017(14)
C15 0.0228(18) 0.0238(18) 0.0233(17) 0.0039(14) 0.0037(14) 0.0006(14)
C16 0.0242(18) 0.0228(18) 0.0294(19) 0.0005(15) 0.0010(15) 0.0027(14)
C17 0.037(2) 0.032(2) 0.0203(17) -0.0035(15) 0.0022(16) 0.0023(17)
C18 0.030(2) 0.050(3) 0.0237(19) -0.0043(18) 0.0030(16) 0.0003(19)
C19 0.036(2) 0.037(2) 0.0220(18) -0.0007(16) 0.0030(16) 0.0023(18)
C20 0.035(2) 0.042(3) 0.029(2) -0.0019(18) 0.0005(17) -0.0006(19)
C21 0.047(3) 0.038(2) 0.027(2) -0.0034(18) -0.0088(19) 0.001(2)
C22 0.061(3) 0.032(2) 0.026(2) -0.0001(17) 0.009(2) 0.006(2)
C23 0.045(3) 0.043(3) 0.027(2) 0.0023(18) 0.0137(19) 0.002(2)
C24 0.0252(19) 0.028(2) 0.0267(18) 0.0030(15) 0.0056(15) -0.0027(15)
C25 0.022(2) 0.056(3) 0.035(2) 0.004(2) 0.0008(17) -0.0003(19)
C26 0.0204(19) 0.036(2) 0.046(2) -0.0004(19) 0.0049(17) 0.0015(16)
C27 0.026(2) 0.028(2) 0.053(3) -0.0013(19) -0.0045(19) 0.0046(17)
C28 0.024(2) 0.024(2) 0.096(4) -0.007(2) 0.001(2) -0.0014(17)
C29 0.034(3) 0.027(2) 0.093(4) -0.012(2) 0.031(3) -0.0064(19)
C30 0.047(3) 0.056(3) 0.058(3) -0.007(3) 0.027(3) -0.011(2)

loop_
_atom_type_symbol
_atom_type_description
_atom_type_scat_dispersion_real
_atom_type_scat_dispersion_imag
_atom_type_scat_source
Au Au -2.0133 8.8022 'International Tables Vol C Tables 4.2.6.8 and 6.1.1.4'
Cl Cl 0.1484 0.1585 'International Tables Vol C Tables 4.2.6.8 and 6.1.1.4'
S S 0.1246 0.1234 'International Tables Vol C Tables 4.2.6.8 and 6.1.1.4'
P P 0.1023 0.0942 'International Tables Vol C Tables 4.2.6.8 and 6.1.1.4'
O O 0.0106 0.0060 'International Tables Vol C Tables 4.2.6.8 and 6.1.1.4'
N N 0.0061 0.0033 'International Tables Vol C Tables 4.2.6.8 and 6.1.1.4'
C C 0.0033 0.0016 'International Tables Vol C Tables 4.2.6.8 and 6.1.1.4'
H H 0.0000 0.0000 'International Tables Vol C Tables 4.2.6.8 and 6.1.1.4'

loop_
_geom_angle_atom_site_label_1
_geom_angle_atom_site_label_2
_geom_angle_atom_site_label_3
_geom_angle
_geom_angle_site_symmetry_1
_geom_angle_site_symmetry_3
P1 Au1 Cl1 176.72(4) . .
P2 Au2 Cl2 178.38(4) . .
C11 S1 C8 100.15(18) . .
C17 P1 C2 98.30(18) . .
C17 P1 C3 103.91(18) . .
C2 P1 C3 104.15(18) . .
C17 P1 Au1 116.42(14) . .
C2 P1 Au1 118.82(13) . .
C3 P1 Au1 113.10(13) . .
C24 P2 C4 107.26(17) . .
C24 P2 C1 105.52(18) . .
C4 P2 C1 105.34(17) . .
C24 P2 Au2 112.54(13) . .
C4 P2 Au2 111.32(12) . .
C1 P2 Au2 114.29(13) . .
C5 N1 C2 121.1(3) . .
C5 N1 C1 121.0(3) . .
C2 N1 C1 117.8(3) . .
C14 N2 C4 115.8(3) 7_556 .
C14 N2 C3 116.5(3) 7_556 .
C4 N2 C3 116.8(3) . .
C19 N3 C23 117.6(4) . .
C26 N4 C30 117.7(4) . .
N1 C1 P2 116.5(3) . .
N1 C1 H1A 108.2 . .
P2 C1 H1A 108.2 . .
N1 C1 H1B 108.2 . .
P2 C1 H1B 108.2 . .
H1A C1 H1B 107.3 . .
N1 C2 P1 116.3(3) . .
N1 C2 H2A 108.2 . .
P1 C2 H2A 108.2 . .
N1 C2 H2B 108.2 . .
P1 C2 H2B 108.2 . .
H2A C2 H2B 107.4 . .
N2 C3 P1 116.7(2) . .
N2 C3 H3A 108.1 . .
P1 C3 H3A 108.1 . .
N2 C3 H3B 108.1 . .
P1 C3 H3B 108.1 . .
H3A C3 H3B 107.3 . .
N2 C4 P2 116.0(3) . .
N2 C4 H4A 108.3 . .
P2 C4 H4A 108.3 . .
N2 C4 H4B 108.3 . .
P2 C4 H4B 108.3 . .
H4A C4 H4B 107.4 . .
N1 C5 C6 120.3(3) . .
N1 C5 C10 122.2(3) . .
C6 C5 C10 117.5(3) . .
C7 C6 C5 121.2(4) . .
C7 C6 H6 119.4 . .
C5 C6 H6 119.4 . .
C8 C7 C6 120.3(4) . .
C8 C7 H7 119.8 . .
C6 C7 H7 119.8 . .
C7 C8 C9 119.1(4) . .
C7 C8 S1 120.2(3) . .
C9 C8 S1 120.2(3) . .
C10 C9 C8 120.7(4) . .
C10 C9 H9 119.7 . .
C8 C9 H9 119.7 . .
C9 C10 C5 120.9(3) . .
C9 C10 H10 119.5 . .
C5 C10 H10 119.5 . .
C16 C11 C12 117.8(3) . .
C16 C11 S1 123.8(3) . .
C12 C11 S1 118.5(3) . .
C13 C12 C11 121.3(3) . .
C13 C12 H12 119.4 . .
C11 C12 H12 119.4 . .
C12 C13 C14 120.9(3) . .
C12 C13 H13 119.6 . .
C14 C13 H13 119.6 . .
C15 C14 C13 117.6(3) . .
C15 C14 N2 122.3(3) . 7_556
C13 C14 N2 119.9(3) . 7_556
C14 C15 C16 121.0(3) . .
C14 C15 H15 119.5 . .
C16 C15 H15 119.5 . .
C11 C16 C15 121.3(4) . .
C11 C16 H16 119.3 . .
C15 C16 H16 119.3 . .
C18 C17 P1 116.5(3) . .
C18 C17 H17A 108.2 . .
P1 C17 H17A 108.2 . .
C18 C17 H17B 108.2 . .
P1 C17 H17B 108.2 . .
H17A C17 H17B 107.3 . .
C19 C18 C17 110.6(4) . .
C19 C18 H18A 109.5 . .
C17 C18 H18A 109.5 . .
C19 C18 H18B 109.5 . .
C17 C18 H18B 109.5 . .
H18A C18 H18B 108.1 . .
N3 C19 C20 121.6(4) . .
N3 C19 C18 116.1(4) . .
C20 C19 C18 122.3(4) . .
C21 C20 C19 119.3(4) . .
C21 C20 H20 120.3 . .
C19 C20 H20 120.3 . .
C22 C21 C20 119.2(4) . .
C22 C21 H21 120.4 . .
C20 C21 H21 120.4 . .
C21 C22 C23 118.8(4) . .
C21 C22 H22 120.6 . .
C23 C22 H22 120.6 . .
N3 C23 C22 123.5(4) . .
N3 C23 H23 118.3 . .
C22 C23 H23 118.3 . .
C25 C24 P2 113.3(3) . .
C25 C24 H24A 108.9 . .
P2 C24 H24A 108.9 . .
C25 C24 H24B 108.9 . .
P2 C24 H24B 108.9 . .
H24A C24 H24B 107.7 . .
C26 C25 C24 115.1(4) . .
C26 C25 H25A 108.5 . .
C24 C25 H25A 108.5 . .
C26 C25 H25B 108.5 . .
C24 C25 H25B 108.5 . .
H25A C25 H25B 107.5 . .
N4 C26 C27 121.8(4) . .
N4 C26 C25 119.4(4) . .
C27 C26 C25 118.8(4) . .
C28 C27 C26 118.8(5) . .
C28 C27 H27 120.6 . .
C26 C27 H27 120.6 . .
C29 C28 C27 120.5(5) . .
C29 C28 H28 119.7 . .
C27 C28 H28 119.7 . .
C28 C29 C30 118.2(5) . .
C28 C29 H29 120.9 . .
C30 C29 H29 120.9 . .
N4 C30 C29 123.0(5) . .
N4 C30 H30 118.5 . .
C29 C30 H30 118.5 . .
C33 N5 C32 126.1(9) . .
C33 N5 C31 118.1(9) . .
C32 N5 C31 115.7(8) . .
N5 C31 H31A 109.5 . .
N5 C31 H31B 109.5 . .
H31A C31 H31B 109.5 . .
N5 C31 H31C 109.5 . .
H31A C31 H31C 109.5 . .
H31B C31 H31C 109.5 . .
N5 C32 H32A 109.5 . .
N5 C32 H32B 109.5 . .
H32A C32 H32B 109.5 . .
N5 C32 H32C 109.5 . .
H32A C32 H32C 109.5 . .
H32B C32 H32C 109.5 . .
O1 C33 N5 128.6(13) . .
O1 C33 H33 115.7 . .
N5 C33 H33 115.7 . .
C33F N5F C31F 122.9(11) . .
C33F N5F C32F 120.9(11) . .
C31F N5F C32F 116.3(10) . .
N5F C31F H31D 109.5 . .
N5F C31F H31E 109.5 . .
H31D C31F H31E 109.5 . .
N5F C31F H31F 109.5 . .
H31D C31F H31F 109.5 . .
H31E C31F H31F 109.5 . .
N5F C32F H32D 109.5 . .
N5F C32F H32E 109.5 . .
H32D C32F H32E 109.5 . .
N5F C32F H32F 109.5 . .
H32D C32F H32F 109.5 . .
H32E C32F H32F 109.5 . .
O1F C33F N5F 123.1(15) . .
O1F C33F H33F 118.5 . .
N5F C33F H33F 118.5 . .
C36 N6 C34 123.8(9) . .
C36 N6 C35 121.1(9) . .
C34 N6 C35 114.9(9) . .
N6 C34 H34A 109.5 . .
N6 C34 H34B 109.5 . .
H34A C34 H34B 109.5 . .
N6 C34 H34C 109.5 . .
H34A C34 H34C 109.5 . .
H34B C34 H34C 109.5 . .
N6 C35 H35A 109.5 . .
N6 C35 H35B 109.5 . .
H35A C35 H35B 109.5 . .
N6 C35 H35C 109.5 . .
H35A C35 H35C 109.5 . .
H35B C35 H35C 109.5 . .
O2 C36 N6 127.8(9) . .
O2 C36 H36 116.1 . .
N6 C36 H36 116.1 . .
C36F N6F C34F 120.6(9) . .
C36F N6F C35F 120.8(10) . .
C34F N6F C35F 118.5(9) . .
N6F C34F H34D 109.5 . .
N6F C34F H34E 109.5 . .
H34D C34F H34E 109.5 . .
N6F C34F H34F 109.5 . .
H34D C34F H34F 109.5 . .
H34E C34F H34F 109.5 . .
N6F C35F H35D 109.5 . .
N6F C35F H35E 109.5 . .
H35D C35F H35E 109.5 . .
N6F C35F H35F 109.5 . .
H35D C35F H35F 109.5 . .
H35E C35F H35F 109.5 . .
O2F C36F N6F 128.0(10) . .
O2F C36F H36F 116.0 . .
N6F C36F H36F 116.0 . .
C39 N7 C37 116.3(12) . .
C39 N7 C38 128.0(13) . .
C37 N7 C38 115.4(12) . .
N7 C37 H37A 109.5 . .
N7 C37 H37B 109.5 . .
H37A C37 H37B 109.5 . .
N7 C37 H37C 109.5 . .
H37A C37 H37C 109.5 . .
H37B C37 H37C 109.5 . .
N7 C38 H38A 109.5 . .
N7 C38 H38B 109.5 . .
H38A C38 H38B 109.5 . .
N7 C38 H38C 109.5 . .
H38A C38 H38C 109.5 . .
H38B C38 H38C 109.5 . .
O3 C39 N7 129.0(14) . .
O3 C39 H39 115.5 . .
N7 C39 H39 115.5 . .
C39F N7F C37F 119.0(15) . .
C39F N7F C38F 117.8(15) . .
C37F N7F C38F 123.0(16) . .
N7F C37F H37D 109.5 . .
N7F C37F H37E 109.5 . .
H37D C37F H37E 109.5 . .
N7F C37F H37F 109.5 . .
H37D C37F H37F 109.5 . .
H37E C37F H37F 109.5 . .
N7F C38F H38D 109.5 . .
N7F C38F H38E 109.5 . .
H38D C38F H38E 109.5 . .
N7F C38F H38F 109.5 . .
H38D C38F H38F 109.5 . .
H38E C38F H38F 109.5 . .
O3F C39F N7F 118.1(16) . .
O3F C39F H39F 121.0 . .
N7F C39F H39F 121.0 . .
C39G O3G O3G 113.8(10) . 2_556
C39G N7G C37G 113.5(13) . .
C39G N7G C38G 116.9(14) . .
C37G N7G C38G 129.4(15) . .
N7G C37G H37G 109.5 . .
N7G C37G H37H 109.5 . .
H37G C37G H37H 109.5 . .
N7G C37G H37I 109.5 . .
H37G C37G H37I 109.5 . .
H37H C37G H37I 109.5 . .
N7G C38G H38G 109.5 . .
N7G C38G H38H 109.5 . .
H38G C38G H38H 109.5 . .
N7G C38G H38I 109.5 . .
H38G C38G H38I 109.5 . .
H38H C38G H38I 109.5 . .
O3G C39G N7G 123.1(15) . .
O3G C39G H39G 118.4 . .
N7G C39G H39G 118.4 . .

loop_
_geom_bond_atom_site_label_1
_geom_bond_atom_site_label_2
_geom_bond_distance
_geom_bond_site_symmetry_2
Au1 P1 2.2186(10) .
Au1 Cl1 2.2899(10) .
Au2 P2 2.2319(9) .
Au2 Cl2 2.2865(10) .
S1 C11 1.774(4) .
S1 C8 1.774(4) .
P1 C17 1.814(4) .
P1 C2 1.847(4) .
P1 C3 1.859(4) .
P2 C24 1.828(4) .
P2 C4 1.843(4) .
P2 C1 1.873(4) .
N1 C5 1.387(5) .
N1 C2 1.445(5) .
N1 C1 1.452(5) .
N2 C14 1.420(5) 7_556
N2 C4 1.448(4) .
N2 C3 1.463(5) .
N3 C19 1.340(5) .
N3 C23 1.344(5) .
N4 C26 1.343(6) .
N4 C30 1.350(6) .
C1 H1A 0.9900 .
C1 H1B 0.9900 .
C2 H2A 0.9900 .
C2 H2B 0.9900 .
C3 H3A 0.9900 .
C3 H3B 0.9900 .
C4 H4A 0.9900 .
C4 H4B 0.9900 .
C5 C6 1.395(5) .
C5 C10 1.398(5) .
C6 C7 1.389(5) .
C6 H6 0.9500 .
C7 C8 1.377(6) .
C7 H7 0.9500 .
C8 C9 1.387(5) .
C9 C10 1.382(5) .
C9 H9 0.9500 .
C10 H10 0.9500 .
C11 C16 1.380(5) .
C11 C12 1.387(5) .
C12 C13 1.383(5) .
C12 H12 0.9500 .
C13 C14 1.395(5) .
C13 H13 0.9500 .
C14 C15 1.385(5) .
C15 C16 1.388(5) .
C15 H15 0.9500 .
C16 H16 0.9500 .
C17 C18 1.512(5) .
C17 H17A 0.9900 .
C17 H17B 0.9900 .
C18 C19 1.500(5) .
C18 H18A 0.9900 .
C18 H18B 0.9900 .
C19 C20 1.393(6) .
C20 C21 1.374(6) .
C20 H20 0.9500 .
C21 C22 1.362(7) .
C21 H21 0.9500 .
C22 C23 1.370(6) .
C22 H22 0.9500 .
C23 H23 0.9500 .
C24 C25 1.504(5) .
C24 H24A 0.9900 .
C24 H24B 0.9900 .
C25 C26 1.500(6) .
C25 H25A 0.9900 .
C25 H25B 0.9900 .
C26 C27 1.374(6) .
C27 C28 1.371(7) .
C27 H27 0.9500 .
C28 C29 1.352(8) .
C28 H28 0.9500 .
C29 C30 1.370(7) .
C29 H29 0.9500 .
C30 H30 0.9500 .
O1 C33 1.228(10) .
N5 C33 1.319(9) .
N5 C32 1.414(9) .
N5 C31 1.429(11) .
C31 H31A 0.9800 .
C31 H31B 0.9800 .
C31 H31C 0.9800 .
C32 H32A 0.9800 .
C32 H32B 0.9800 .
C32 H32C 0.9800 .
C33 H33 0.9500 .
O1F C33F 1.228(12) .
N5F C33F 1.320(12) .
N5F C31F 1.416(12) .
N5F C32F 1.451(11) .
C31F H31D 0.9800 .
C31F H31E 0.9800 .
C31F H31F 0.9800 .
C32F H32D 0.9800 .
C32F H32E 0.9800 .
C32F H32F 0.9800 .
C33F H33F 0.9500 .
O2 C36 1.219(10) .
N6 C36 1.317(9) .
N6 C34 1.436(11) .
N6 C35 1.453(10) .
C34 H34A 0.9800 .
C34 H34B 0.9800 .
C34 H34C 0.9800 .
C35 H35A 0.9800 .
C35 H35B 0.9800 .
C35 H35C 0.9800 .
C36 H36 0.9500 .
O2F C36F 1.210(9) .
N6F C36F 1.319(10) .
N6F C34F 1.431(11) .
N6F C35F 1.435(11) .
C34F H34D 0.9800 .
C34F H34E 0.9800 .
C34F H34F 0.9800 .
C35F H35D 0.9800 .
C35F H35E 0.9800 .
C35F H35F 0.9800 .
C36F H36F 0.9500 .
O3 C39 1.252(12) .
N7 C39 1.293(13) .
N7 C37 1.407(12) .
N7 C38 1.459(12) .
C37 H37A 0.9800 .
C37 H37B 0.9800 .
C37 H37C 0.9800 .
C38 H38A 0.9800 .
C38 H38B 0.9800 .
C38 H38C 0.9800 .
C39 H39 0.9500 .
O3F C39F 1.239(14) .
N7F C39F 1.335(14) .
N7F C37F 1.396(14) .
N7F C38F 1.451(14) .
C37F H37D 0.9800 .
C37F H37E 0.9800 .
C37F H37F 0.9800 .
C38F H38D 0.9800 .
C38F H38E 0.9800 .
C38F H38F 0.9800 .
C39F H39F 0.9500 .
O3G C39G 1.202(13) .
O3G O3G 1.67(2) 2_556
N7G C39G 1.355(13) .
N7G C37G 1.374(13) .
N7G C38G 1.424(13) .
C37G H37G 0.9800 .
C37G H37H 0.9800 .
C37G H37I 0.9800 .
C38G H38G 0.9800 .
C38G H38H 0.9800 .
C38G H38I 0.9800 .
C39G H39G 0.9500 .
